data_7060090
loop_
_publ_author_name
'Huynh, Huu-Tri'
'Jeannin, Olivier'
'Aubert, Emmanuel'
'Espinosa, Enrique'
'Fourmigu\'e, Marc'

_publ_section_title
;
 Chalcogen bonding interactions in chelating, chiral bis(selenocyanates)
;
_journal_issue 1
_journal_name_full 'New Journal of Chemistry'
_journal_page_first 76
_journal_page_last 84
_journal_paper_doi 10.1039/D0NJ05293K
_journal_volume 45
_journal_year 2021
_chemical_formula_moiety 'C12 H12 N2 Se2, 0.5(C10 H8 N2)'
_chemical_formula_sum 'C17 H16 N3 Se2'
_chemical_formula_weight 420.25
_space_group_IT_number 14
_space_group_name_Hall '-P 2yab'
_space_group_name_H-M_alt 'P 1 21/a 1'
_symmetry_cell_setting monoclinic
_symmetry_Int_Tables_number 14
_symmetry_space_group_name_Hall '-P 2yab'
_symmetry_space_group_name_H-M 'P 1 21/a 1'
_atom_sites_solution_hydrogens geom
_atom_sites_solution_primary 'direct - structure invariant direct methods'
_atom_sites_solution_secondary 'direct - structure invariant direct methods'
_audit_conform_dict_location ftp://ftp.iucr.org/pub/cif_core.dic
_audit_conform_dict_name cif_core.dic
_audit_conform_dict_version 2.4.3
_audit_creation_date 2019-04-02T10:16:27-00:00
_audit_creation_method 'WinGX routine CIF_UPDATE'
_audit_update_record
;
2020-10-23 deposited with the CCDC.	2020-11-24 downloaded from the CCDC.
;
_cell_angle_alpha 90
_cell_angle_beta 105.763(2)
_cell_angle_gamma 90
_cell_formula_units_Z 4
_cell_length_a 7.1221(4)
_cell_length_b 28.6165(13)
_cell_length_c 8.6600(5)
_cell_measurement_reflns_used 4127
_cell_measurement_temperature 296(2)
_cell_measurement_theta_max 25.58
_cell_measurement_theta_min 2.55
_cell_measurement_wavelength 0.71073
_cell_volume 1698.62(16)
_computing_cell_refinement 'Bruker APEX2 (Bruker, 2014)'
_computing_data_collection 'Bruker APEX2 (Bruker, 2014)'
_computing_data_reduction 'Bruker APEX2 (Bruker, 2014)'
_computing_molecular_graphics 'Ortep for Windows (Farrugia, 2012)'
_computing_publication_material 'WinGX publication routines (Farrugia, 2012)'
_computing_structure_refinement 'SHELXL-2014/7 (Sheldrick, 2014)'
_computing_structure_solution 'SIR-2014 (Burla et al., 2014)'
_diffrn_ambient_temperature 296(2)
_diffrn_detector 'CCD plate'
_diffrn_measured_fraction_theta_full 0.999
_diffrn_measured_fraction_theta_max 0.998
_diffrn_measurement_device_type 'APEXII, Bruker-AXS'
_diffrn_measurement_method 'CCD rotation images, thick slices'
_diffrn_orient_matrix_UB_11 0.09031
_diffrn_orient_matrix_UB_12 0.021215
_diffrn_orient_matrix_UB_13 -0.037359
_diffrn_orient_matrix_UB_21 0.086862
_diffrn_orient_matrix_UB_22 0.001783
_diffrn_orient_matrix_UB_23 0.111996
_diffrn_orient_matrix_UB_31 0.074729
_diffrn_orient_matrix_UB_32 -0.027711
_diffrn_orient_matrix_UB_33 -0.021395
_diffrn_radiation_monochromator graphite
_diffrn_radiation_probe x-ray
_diffrn_radiation_source 'fine-focus sealed tube'
_diffrn_radiation_type MoK\a
_diffrn_radiation_wavelength 0.71073
_diffrn_reflns_av_R_equivalents 0.0291
_diffrn_reflns_av_unetI/netI 0.0377
_diffrn_reflns_Laue_measured_fraction_full 0.999
_diffrn_reflns_Laue_measured_fraction_max 0.998
_diffrn_reflns_limit_h_max 7
_diffrn_reflns_limit_h_min -9
_diffrn_reflns_limit_k_max 37
_diffrn_reflns_limit_k_min -30
_diffrn_reflns_limit_l_max 11
_diffrn_reflns_limit_l_min -9
_diffrn_reflns_number 12513
_diffrn_reflns_point_group_measured_fraction_full 0.999
_diffrn_reflns_point_group_measured_fraction_max 0.998
_diffrn_reflns_theta_full 25.242
_diffrn_reflns_theta_max 27.507
_diffrn_reflns_theta_min 2.828
_diffrn_standards_number 0
_exptl_absorpt_coefficient_mu 4.353
_exptl_absorpt_correction_T_max 0.457
_exptl_absorpt_correction_T_min 0.347
_exptl_absorpt_correction_type multi-scan
_exptl_absorpt_process_details
;
  [Sheldrick, G.M. (2014). SADABS Bruker AXS Inc., Madison, Wisconsin, USA]
;
_exptl_crystal_colour 'pale yellow'
_exptl_crystal_density_diffrn 1.643
_exptl_crystal_density_method 'not measured'
_exptl_crystal_description prism
_exptl_crystal_F_000 828
_exptl_crystal_size_max 0.26
_exptl_crystal_size_mid 0.21
_exptl_crystal_size_min 0.18
_refine_diff_density_max 0.39
_refine_diff_density_min -0.642
_refine_diff_density_rms 0.071
_refine_ls_extinction_method none
_refine_ls_goodness_of_fit_ref 1.085
_refine_ls_hydrogen_treatment constr
_refine_ls_matrix_type full
_refine_ls_number_constraints 0
_refine_ls_number_parameters 201
_refine_ls_number_reflns 3912
_refine_ls_number_restraints 0
_refine_ls_restrained_S_all 1.085
_refine_ls_R_factor_all 0.0575
_refine_ls_R_factor_gt 0.0367
_refine_ls_shift/su_max 0
_refine_ls_shift/su_mean 0
_refine_ls_structure_factor_coef Fsqd
_refine_ls_weighting_details 'w=1/[\s^2^(Fo^2^)+(0.0253P)^2^+0.9563P] where P=(Fo^2^+2Fc^2^)/3'
_refine_ls_weighting_scheme calc
_refine_ls_wR_factor_gt 0.067
_refine_ls_wR_factor_ref 0.0717
_reflns_Friedel_coverage 0
_reflns_number_gt 3041
_reflns_number_total 3912
_reflns_threshold_expression 'I > 2\s(I)'
_cod_data_source_file d0nj05293k2.cif
_cod_data_source_block anti-bipy
_cod_depositor_comments 'Adding full bibliography for 7060089--7060096.cif.'
_cod_original_sg_symbol_H-M 'P 21/a'
_cod_database_code 7060090

loop_
_symmetry_equiv_pos_as_xyz
'x, y, z'
'-x+1/2, y+1/2, -z'
'-x, -y, -z'
'x-1/2, -y-1/2, z'

loop_
_atom_site_label
_atom_site_type_symbol
_atom_site_fract_x
_atom_site_fract_y
_atom_site_fract_z
_atom_site_U_iso_or_equiv
_atom_site_adp_type
_atom_site_occupancy
_atom_site_site_symmetry_order
_atom_site_calc_flag
_atom_site_refinement_flags_posn
_atom_site_refinement_flags_adp
_atom_site_refinement_flags_occupancy
_atom_site_disorder_assembly
_atom_site_disorder_group
C1 C -0.1125(4) 0.15984(9) 0.9420(3) 0.0306(6) Uani 1 1 d . . . . .
C2 C -0.2369(4) 0.16400(8) 0.7866(3) 0.0285(6) Uani 1 1 d . . . . .
C3 C -0.4069(4) 0.19026(10) 0.7634(4) 0.0390(7) Uani 1 1 d . . . . .
H3 H -0.4907 0.1929 0.6606 0.047 Uiso 1 1 calc R U . . .
C4 C -0.4536(5) 0.21245(11) 0.8892(4) 0.0482(8) Uani 1 1 d . . . . .
H4 H -0.5676 0.2299 0.871 0.058 Uiso 1 1 calc R U . . .
C5 C -0.3323(5) 0.20870(11) 1.0403(4) 0.0497(8) Uani 1 1 d . . . . .
H5 H -0.3628 0.2237 1.1256 0.06 Uiso 1 1 calc R U . . .
C6 C -0.1637(5) 0.18249(10) 1.0664(4) 0.0415(7) Uani 1 1 d . . . . .
H6 H -0.0824 0.1799 1.1701 0.05 Uiso 1 1 calc R U . . .
C7 C 0.0740(4) 0.13227(9) 0.9766(3) 0.0341(6) Uani 1 1 d . . . . .
H7 H 0.1321 0.1388 0.8884 0.041 Uiso 1 1 calc R U . . .
C8 C 0.2293(5) 0.14352(12) 1.1303(4) 0.0546(9) Uani 1 1 d . . . . .
H8A H 0.2558 0.1765 1.135 0.082 Uiso 1 1 calc R U . . .
H8B H 0.3465 0.1267 1.1325 0.082 Uiso 1 1 calc R U . . .
H8C H 0.184 0.1346 1.2208 0.082 Uiso 1 1 calc R U . . .
C9 C -0.1300(5) 0.06475(11) 1.1132(4) 0.0499(8) Uani 1 1 d . . . . .
C10 C -0.1949(4) 0.14020(9) 0.6435(3) 0.0324(6) Uani 1 1 d . . . . .
H10 H -0.1433 0.1092 0.68 0.039 Uiso 1 1 calc R U . . .
C11 C -0.3682(4) 0.13244(11) 0.4990(4) 0.0444(8) Uani 1 1 d . . . . .
H11A H -0.4681 0.1158 0.5313 0.067 Uiso 1 1 calc R U . . .
H11B H -0.3279 0.1146 0.4197 0.067 Uiso 1 1 calc R U . . .
H11C H -0.4183 0.1621 0.4543 0.067 Uiso 1 1 calc R U . . .
C12 C -0.1343(4) 0.22407(11) 0.4877(4) 0.0363(7) Uani 1 1 d . . . . .
C13 C 0.4003(6) 0.05161(15) 0.7768(5) 0.0743(12) Uani 1 1 d . . . . .
H13 H 0.4545 0.0598 0.8835 0.089 Uiso 1 1 calc R U . . .
C14 C 0.5126(5) 0.02576(14) 0.7014(4) 0.0608(10) Uani 1 1 d . . . . .
H14 H 0.6376 0.0166 0.7582 0.073 Uiso 1 1 calc R U . . .
C15 C 0.4415(4) 0.01343(10) 0.5435(4) 0.0364(7) Uani 1 1 d . . . . .
C16 C 0.2538(5) 0.02780(12) 0.4712(5) 0.0587(10) Uani 1 1 d . . . . .
H16 H 0.1955 0.0203 0.3644 0.07 Uiso 1 1 calc R U . . .
C17 C 0.1525(6) 0.05321(13) 0.5566(5) 0.0670(11) Uani 1 1 d . . . . .
H17 H 0.026 0.0623 0.5037 0.08 Uiso 1 1 calc R U . . .
N1 N -0.2253(6) 0.06381(12) 1.1975(5) 0.0811(11) Uani 1 1 d . . . . .
N2 N -0.2258(4) 0.25554(9) 0.4320(3) 0.0512(7) Uani 1 1 d . . . . .
N3 N 0.2210(4) 0.06551(11) 0.7072(4) 0.0636(9) Uani 1 1 d . . . . .
Se1 Se 0.01760(5) 0.06304(2) 0.96880(4) 0.04117(10) Uani 1 1 d . . . . .
Se2 Se 0.01672(4) 0.17379(2) 0.57525(4) 0.03932(10) Uani 1 1 d . . . . .

loop_
_atom_site_aniso_label
_atom_site_aniso_U_11
_atom_site_aniso_U_22
_atom_site_aniso_U_33
_atom_site_aniso_U_23
_atom_site_aniso_U_13
_atom_site_aniso_U_12
C1 0.0369(16) 0.0257(14) 0.0306(17) 0.0019(11) 0.0114(13) -0.0004(11)
C2 0.0359(15) 0.0240(13) 0.0260(15) 0.0019(11) 0.0095(12) -0.0005(11)
C3 0.0401(17) 0.0402(16) 0.0363(18) 0.0035(13) 0.0096(14) 0.0055(13)
C4 0.0449(19) 0.0480(19) 0.057(2) 0.0021(16) 0.0225(18) 0.0150(15)
C5 0.067(2) 0.0455(19) 0.043(2) -0.0062(15) 0.0271(18) 0.0100(16)
C6 0.0505(19) 0.0446(18) 0.0284(17) -0.0009(13) 0.0089(14) 0.0030(14)
C7 0.0349(16) 0.0348(15) 0.0298(16) 0.0010(12) 0.0043(13) -0.0011(12)
C8 0.046(2) 0.059(2) 0.049(2) -0.0054(17) -0.0043(17) 0.0026(16)
C9 0.062(2) 0.0415(18) 0.047(2) 0.0038(15) 0.0163(18) -0.0016(16)
C10 0.0399(16) 0.0282(14) 0.0304(16) 0.0013(12) 0.0117(13) 0.0008(12)
C11 0.0480(19) 0.0452(18) 0.0355(19) -0.0082(14) 0.0037(15) -0.0060(14)
C12 0.0399(17) 0.0396(17) 0.0303(17) -0.0062(13) 0.0111(14) -0.0062(14)
C13 0.056(2) 0.113(3) 0.054(3) -0.032(2) 0.015(2) 0.002(2)
C14 0.0366(19) 0.092(3) 0.052(2) -0.018(2) 0.0092(17) 0.0044(18)
C15 0.0319(16) 0.0316(15) 0.046(2) -0.0038(13) 0.0118(14) -0.0054(12)
C16 0.053(2) 0.064(2) 0.051(2) -0.0154(18) 0.0009(18) 0.0202(17)
C17 0.051(2) 0.071(3) 0.074(3) -0.019(2) 0.007(2) 0.0207(18)
N1 0.105(3) 0.076(2) 0.078(3) 0.0027(19) 0.053(2) -0.008(2)
N2 0.0560(18) 0.0433(16) 0.0544(19) 0.0004(14) 0.0152(15) 0.0001(14)
N3 0.0507(19) 0.071(2) 0.071(2) -0.0258(17) 0.0203(17) 0.0028(15)
Se1 0.04603(19) 0.03413(16) 0.0419(2) 0.00314(13) 0.00939(15) 0.00782(13)
Se2 0.03681(17) 0.04740(19) 0.03611(18) 0.00380(13) 0.01392(13) 0.00396(13)

loop_
_atom_type_symbol
_atom_type_description
_atom_type_scat_dispersion_real
_atom_type_scat_dispersion_imag
_atom_type_scat_source
C C 0.0033 0.0016 'International Tables Vol C Tables 4.2.6.8 and 6.1.1.4'
H H 0 0 'International Tables Vol C Tables 4.2.6.8 and 6.1.1.4'
N N 0.0061 0.0033 'International Tables Vol C Tables 4.2.6.8 and 6.1.1.4'
Se Se -0.0929 2.2259 'International Tables Vol C Tables 4.2.6.8 and 6.1.1.4'

loop_
_geom_angle_atom_site_label_1
_geom_angle_atom_site_label_2
_geom_angle_atom_site_label_3
_geom_angle
_geom_angle_site_symmetry_1
_geom_angle_site_symmetry_3
_geom_angle_publ_flag
C6 C1 C2 118.3(3) . . ?
C6 C1 C7 119.6(3) . . ?
C2 C1 C7 122.0(2) . . ?
C3 C2 C1 118.9(2) . . ?
C3 C2 C10 118.8(3) . . ?
C1 C2 C10 122.3(2) . . ?
C4 C3 C2 121.5(3) . . ?
C4 C3 H3 119.3 . . ?
C2 C3 H3 119.3 . . ?
C5 C4 C3 119.8(3) . . ?
C5 C4 H4 120.1 . . ?
C3 C4 H4 120.1 . . ?
C4 C5 C6 119.7(3) . . ?
C4 C5 H5 120.1 . . ?
C6 C5 H5 120.1 . . ?
C5 C6 C1 121.8(3) . . ?
C5 C6 H6 119.1 . . ?
C1 C6 H6 119.1 . . ?
C1 C7 C8 117.3(2) . . ?
C1 C7 Se1 110.56(18) . . ?
C8 C7 Se1 109.2(2) . . ?
C1 C7 H7 106.4 . . ?
C8 C7 H7 106.4 . . ?
Se1 C7 H7 106.4 . . ?
C7 C8 H8A 109.5 . . ?
C7 C8 H8B 109.5 . . ?
H8A C8 H8B 109.5 . . ?
C7 C8 H8C 109.5 . . ?
H8A C8 H8C 109.5 . . ?
H8B C8 H8C 109.5 . . ?
N1 C9 Se1 176.4(3) . . ?
C2 C10 C11 116.4(2) . . ?
C2 C10 Se2 110.92(18) . . ?
C11 C10 Se2 109.56(19) . . ?
C2 C10 H10 106.5 . . ?
C11 C10 H10 106.5 . . ?
Se2 C10 H10 106.5 . . ?
C10 C11 H11A 109.5 . . ?
C10 C11 H11B 109.5 . . ?
H11A C11 H11B 109.5 . . ?
C10 C11 H11C 109.5 . . ?
H11A C11 H11C 109.5 . . ?
H11B C11 H11C 109.5 . . ?
N2 C12 Se2 178.9(3) . . ?
N3 C13 C14 124.2(4) . . ?
N3 C13 H13 117.9 . . ?
C14 C13 H13 117.9 . . ?
C15 C14 C13 120.4(3) . . ?
C15 C14 H14 119.8 . . ?
C13 C14 H14 119.8 . . ?
C14 C15 C16 115.3(3) . . ?
C14 C15 C15 122.3(3) . 3_656 ?
C16 C15 C15 122.3(4) . 3_656 ?
C17 C16 C15 120.0(3) . . ?
C17 C16 H16 120 . . ?
C15 C16 H16 120 . . ?
N3 C17 C16 124.8(3) . . ?
N3 C17 H17 117.6 . . ?
C16 C17 H17 117.6 . . ?
C17 N3 C13 115.3(3) . . ?
C9 Se1 C7 95.53(13) . . ?
C12 Se2 C10 95.43(12) . . ?

loop_
_geom_bond_atom_site_label_1
_geom_bond_atom_site_label_2
_geom_bond_distance
_geom_bond_site_symmetry_2
_geom_bond_publ_flag
C1 C6 1.389(4) . ?
C1 C2 1.401(4) . ?
C1 C7 1.503(4) . ?
C2 C3 1.392(4) . ?
C2 C10 1.514(4) . ?
C3 C4 1.378(4) . ?
C3 H3 0.93 . ?
C4 C5 1.363(4) . ?
C4 H4 0.93 . ?
C5 C6 1.381(4) . ?
C5 H5 0.93 . ?
C6 H6 0.93 . ?
C7 C8 1.516(4) . ?
C7 Se1 2.019(3) . ?
C7 H7 0.98 . ?
C8 H8A 0.96 . ?
C8 H8B 0.96 . ?
C8 H8C 0.96 . ?
C9 N1 1.124(4) . ?
C9 Se1 1.840(4) . ?
C10 C11 1.517(4) . ?
C10 Se2 2.007(3) . ?
C10 H10 0.98 . ?
C11 H11A 0.96 . ?
C11 H11B 0.96 . ?
C11 H11C 0.96 . ?
C12 N2 1.139(4) . ?
C12 Se2 1.832(3) . ?
C13 N3 1.317(5) . ?
C13 C14 1.377(5) . ?
C13 H13 0.93 . ?
C14 C15 1.369(4) . ?
C14 H14 0.93 . ?
C15 C16 1.376(4) . ?
C15 C15 1.482(5) 3_656 ?
C16 C17 1.374(5) . ?
C16 H16 0.93 . ?
C17 N3 1.310(5) . ?
C17 H17 0.93 . ?

loop_
_geom_torsion_atom_site_label_1
_geom_torsion_atom_site_label_2
_geom_torsion_atom_site_label_3
_geom_torsion_atom_site_label_4
_geom_torsion
_geom_torsion_site_symmetry_1
_geom_torsion_site_symmetry_2
_geom_torsion_site_symmetry_3
_geom_torsion_site_symmetry_4
_geom_torsion_publ_flag
C6 C1 C2 C3 -0.4(4) . . . . ?
C7 C1 C2 C3 -179.7(2) . . . . ?
C6 C1 C2 C10 -179.3(3) . . . . ?
C7 C1 C2 C10 1.4(4) . . . . ?
C1 C2 C3 C4 0.6(4) . . . . ?
C10 C2 C3 C4 179.6(3) . . . . ?
C2 C3 C4 C5 -0.3(5) . . . . ?
C3 C4 C5 C6 -0.3(5) . . . . ?
C4 C5 C6 C1 0.5(5) . . . . ?
C2 C1 C6 C5 -0.1(4) . . . . ?
C7 C1 C6 C5 179.2(3) . . . . ?
C6 C1 C7 C8 -20.5(4) . . . . ?
C2 C1 C7 C8 158.8(3) . . . . ?
C6 C1 C7 Se1 105.6(3) . . . . ?
C2 C1 C7 Se1 -75.2(3) . . . . ?
C3 C2 C10 C11 -20.6(4) . . . . ?
C1 C2 C10 C11 158.3(3) . . . . ?
C3 C2 C10 Se2 105.6(2) . . . . ?
C1 C2 C10 Se2 -75.6(3) . . . . ?
N3 C13 C14 C15 1.1(7) . . . . ?
C13 C14 C15 C16 -1.3(5) . . . . ?
C13 C14 C15 C15 178.6(4) . . . 3_656 ?
C14 C15 C16 C17 0.8(5) . . . . ?
C15 C15 C16 C17 -179.1(4) 3_656 . . . ?
C15 C16 C17 N3 -0.1(7) . . . . ?
C16 C17 N3 C13 -0.2(6) . . . . ?
C14 C13 N3 C17 -0.3(6) . . . . ?
